data_7250349
loop_
_publ_author_name
'Qin, Changsheng'
'Li, Chenxu'
'Gao, Fang'
'Wang, Jingfang'
'Zhang, Zhihua'
'Zhang, Shuai'
'Li, Xinyue'
'Sun, Yi'
'Hu, Meiqian'
'Wang, Shoucai'
'Ji, Fanghua'
'Jiang, Guangbin'

_publ_section_title
;
 A photo-Fenton-like (trideutero)methylation reaction of N/O heterocycles
 with DMSO(-d6) induced by EDA complex photocatalysis
;
_journal_issue 21
_journal_name_full 'Green Chemistry'
_journal_page_first 6206
_journal_page_last 6212
_journal_paper_doi 10.1039/D4GC05939E
_journal_volume 27
_journal_year 2025
_chemical_formula_moiety 'C10 H9 N3 O2'
_chemical_formula_sum 'C10 H9 N3 O2'
_chemical_formula_weight 203.20
_space_group_crystal_system orthorhombic
_space_group_IT_number 61
_space_group_name_Hall '-P 2ac 2ab'
_space_group_name_H-M_alt 'P b c a'
_atom_sites_solution_hydrogens mixed
_atom_sites_solution_primary dual
_atom_sites_solution_secondary difmap
_audit_block_doi 10.5517/ccdc.csd.cc2mj9cv
_audit_creation_date 2025-03-02
_audit_creation_method
;
Olex2 1.5
(compiled 2022.04.07 svn.rca3783a0 for OlexSys, GUI svn.r6498)
;
_audit_update_record
;
2025-03-04 deposited with the CCDC.	2025-04-28 downloaded from the CCDC.
;
_cell_angle_alpha 90
_cell_angle_beta 90
_cell_angle_gamma 90
_cell_formula_units_Z 16
_cell_length_a 5.54010(10)
_cell_length_b 21.2296(6)
_cell_length_c 31.9506(7)
_cell_measurement_reflns_used 16926
_cell_measurement_temperature 100.02(11)
_cell_measurement_theta_max 29.3180
_cell_measurement_theta_min 1.9000
_cell_volume 3757.84(15)
_computing_cell_refinement 'CrysAlisPro 1.171.43.106a (Rigaku OD, 2024)'
_computing_data_collection 'CrysAlisPro system (CCD 43.106a 64-bit (release 01-02-2024))'
_computing_data_reduction 'CrysAlisPro 1.171.43.106a (Rigaku OD, 2024)'
_computing_molecular_graphics 'Olex2 1.5 (Dolomanov et al., 2009)'
_computing_publication_material 'Olex2 1.5 (Dolomanov et al., 2009)'
_computing_structure_refinement 'SHELXL 2019/3 (Sheldrick, 2015)'
_computing_structure_solution 'SHELXT 2018/2 (Sheldrick, 2018)'
_diffrn_ambient_environment N~2~
_diffrn_ambient_temperature 100.02(11)
_diffrn_detector 'Hybrid Pixel Array Detector'
_diffrn_detector_area_resol_mean 10.0000
_diffrn_detector_type HyPix
_diffrn_measured_fraction_theta_full 1.000
_diffrn_measured_fraction_theta_max 0.889
_diffrn_measurement_details
;
List of Runs (angles in degrees, time in seconds):

  # Type    Start    End  Width  t~exp~   \w     \q     \k     \f   Frames
#--------------------------------------------------------------------------
  1  \w    -11.00  55.00   0.50    2.50    --   10.52 -99.00-120.00  132
  2  \w      7.00  35.00   0.50    2.50    --   10.52 -99.00-180.00   56
  3  \w    -10.00  52.00   0.50    2.50    --   10.52 -99.00 -23.00  124
  4  \w    -34.00  23.00   0.50    2.50    --   10.52 -19.00   0.00  114
  5  \w    -84.00  16.00   0.50    2.50    --  -11.15 -57.00 -60.00  200
  6  \w    -77.00 -42.00   0.50    2.50    --  -11.15 -57.00-120.00   70
  7  \w    -35.00 -10.00   0.50    2.50    --  -11.15 -57.00-120.00   50
  8  \w     20.00  55.00   0.50    2.50    --  -11.15  57.00  90.00   70
  9  \w    -54.00   4.00   0.50    2.50    --  -11.15  99.00  82.00  116
 10  \w    -37.00  -8.00   0.50    2.50    --  -11.15  57.00  90.00   58
;
_diffrn_measurement_device 'four-circle diffractometer'
_diffrn_measurement_device_type 'ROD, Synergy Custom DW system, HyPix'
_diffrn_measurement_method '\w scans'
_diffrn_orient_matrix_type 'CrysAlisPro convention (1999,Acta A55,543-557)'
_diffrn_orient_matrix_UB_11 -0.1053086000
_diffrn_orient_matrix_UB_12 0.0180417000
_diffrn_orient_matrix_UB_13 0.0039377000
_diffrn_orient_matrix_UB_21 -0.0603760000
_diffrn_orient_matrix_UB_22 -0.0274906000
_diffrn_orient_matrix_UB_23 0.0070553000
_diffrn_orient_matrix_UB_31 0.0406023000
_diffrn_orient_matrix_UB_32 0.0059409000
_diffrn_orient_matrix_UB_33 0.0206801000
_diffrn_radiation_monochromator mirror
_diffrn_radiation_probe x-ray
_diffrn_radiation_type 'Mo K\a'
_diffrn_radiation_wavelength 0.71073
_diffrn_reflns_av_R_equivalents 0.0453
_diffrn_reflns_av_unetI/netI 0.0290
_diffrn_reflns_Laue_measured_fraction_full 1.000
_diffrn_reflns_Laue_measured_fraction_max 0.889
_diffrn_reflns_limit_h_max 7
_diffrn_reflns_limit_h_min -7
_diffrn_reflns_limit_k_max 25
_diffrn_reflns_limit_k_min -29
_diffrn_reflns_limit_l_max 43
_diffrn_reflns_limit_l_min -42
_diffrn_reflns_number 42696
_diffrn_reflns_point_group_measured_fraction_full 1.000
_diffrn_reflns_point_group_measured_fraction_max 0.889
_diffrn_reflns_theta_full 25.242
_diffrn_reflns_theta_max 29.461
_diffrn_reflns_theta_min 1.919
_diffrn_source 'Rotating-anode X-ray tube'
_diffrn_source_type 'Rigaku (Mo) X-ray Source'
_exptl_absorpt_coefficient_mu 0.104
_exptl_absorpt_correction_T_max 1.00000
_exptl_absorpt_correction_T_min 0.50326
_exptl_absorpt_correction_type multi-scan
_exptl_absorpt_process_details
;
CrysAlisPro 1.171.43.106a (Rigaku Oxford Diffraction, 2024)
Empirical absorption correction using spherical harmonics,
implemented in SCALE3 ABSPACK scaling algorithm.
;
_exptl_crystal_colour 'clear light colourless'
_exptl_crystal_colour_lustre clear
_exptl_crystal_colour_modifier light
_exptl_crystal_colour_primary colourless
_exptl_crystal_density_diffrn 1.437
_exptl_crystal_description needle
_exptl_crystal_F_000 1696
_exptl_crystal_size_max 0.25
_exptl_crystal_size_mid 0.12
_exptl_crystal_size_min 0.1
_refine_diff_density_max 0.242
_refine_diff_density_min -0.289
_refine_diff_density_rms 0.049
_refine_ls_extinction_method none
_refine_ls_goodness_of_fit_ref 1.036
_refine_ls_hydrogen_treatment mixed
_refine_ls_matrix_type full
_refine_ls_number_parameters 279
_refine_ls_number_reflns 4638
_refine_ls_number_restraints 0
_refine_ls_restrained_S_all 1.036
_refine_ls_R_factor_all 0.0574
_refine_ls_R_factor_gt 0.0402
_refine_ls_shift/su_max 0.000
_refine_ls_shift/su_mean 0.000
_refine_ls_structure_factor_coef Fsqd
_refine_ls_weighting_details 'w=1/[\s^2^(Fo^2^)+(0.0477P)^2^+1.3521P] where P=(Fo^2^+2Fc^2^)/3'
_refine_ls_weighting_scheme calc
_refine_ls_wR_factor_gt 0.0945
_refine_ls_wR_factor_ref 0.1037
_reflns_Friedel_coverage 0.000
_reflns_number_gt 3629
_reflns_number_total 4638
_reflns_threshold_expression 'I > 2\s(I)'
_cod_data_source_file d4gc05939e2.cif
_cod_data_source_block 1288-n-bn-100k_autored
_cod_depositor_comments 'Adding full bibliography for 7250349.cif.'
_cod_database_code 7250349
_shelx_shelxl_version_number 2019/3
_shelx_space_group_comment
;
The symmetry employed for this shelxl refinement is uniquely defined
by the following loop, which should always be used as a source of
symmetry information in preference to the above space-group names.
They are only intended as comments.
;
_shelx_estimated_absorpt_t_max 0.990
_shelx_estimated_absorpt_t_min 0.974
_olex2_refinement_description
;
1. Fixed Uiso
 At 1.2 times of:
  All C(H) groups, All C(H,H) groups
2.a Secondary CH2 refined with riding coordinates:
 C14(H14A,H14B), C4(H4A,H4B)
2.b Aromatic/amide H refined with riding coordinates:
 C16(H16), C6(H6), C20(H20), C10(H10), C3(H3), C17(H17), C7(H7), C13(H13),
 C18(H18), C9(H9), C19(H19), C8(H8)
;
_olex2_submission_special_instructions 'No special instructions were received'
_oxdiff_exptl_absorpt_empirical_details
;
Empirical correction (ABSPACK) includes:
- Absorption correction using spherical harmonics
- Frame scaling
;
_oxdiff_exptl_absorpt_empirical_full_max 1.609
_oxdiff_exptl_absorpt_empirical_full_min 0.399

loop_
_space_group_symop_operation_xyz
'x, y, z'
'-x+1/2, -y, z+1/2'
'-x, y+1/2, -z+1/2'
'x+1/2, -y+1/2, -z'
'-x, -y, -z'
'x-1/2, y, -z-1/2'
'x, -y-1/2, z-1/2'
'-x-1/2, y-1/2, z'

loop_
_atom_site_label
_atom_site_type_symbol
_atom_site_fract_x
_atom_site_fract_y
_atom_site_fract_z
_atom_site_U_iso_or_equiv
_atom_site_adp_type
_atom_site_occupancy
_atom_site_site_symmetry_order
_atom_site_calc_flag
_atom_site_refinement_flags_posn
_atom_site_refinement_flags_adp
_atom_site_refinement_flags_occupancy
_atom_site_disorder_assembly
_atom_site_disorder_group
O3 O 0.60912(17) 0.48656(4) 0.37007(3) 0.0262(2) Uani 1 1 d . . . . .
O1 O 0.23362(17) 0.35404(4) 0.37964(3) 0.0271(2) Uani 1 1 d . . . . .
O2 O -0.36890(17) 0.35562(5) 0.28184(3) 0.0290(2) Uani 1 1 d . . . . .
O4 O 1.22100(17) 0.49219(5) 0.46553(3) 0.0318(2) Uani 1 1 d . . . . .
N1 N -0.06857(18) 0.35075(5) 0.33087(3) 0.0196(2) Uani 1 1 d . . . . .
N4 N 0.91874(18) 0.49218(5) 0.41705(3) 0.0193(2) Uani 1 1 d . . . . .
N2 N 0.19428(19) 0.43586(5) 0.33490(3) 0.0212(2) Uani 1 1 d . . . . .
N5 N 0.6475(2) 0.40851(5) 0.41785(3) 0.0227(2) Uani 1 1 d . . . . .
N3 N 0.08544(19) 0.46793(5) 0.30335(3) 0.0222(2) Uani 1 1 d . . . . .
N6 N 0.7524(2) 0.38070(5) 0.45144(3) 0.0256(2) Uani 1 1 d . . . . .
C11 C 0.7174(2) 0.46385(6) 0.40009(4) 0.0197(3) Uani 1 1 d . . . . .
C1 C 0.1275(2) 0.37864(6) 0.35017(4) 0.0206(3) Uani 1 1 d . . . . .
C5 C 0.0041(2) 0.23483(6) 0.32649(4) 0.0194(3) Uani 1 1 d . . . . .
C16 C 0.7009(2) 0.61002(6) 0.44333(4) 0.0207(3) Uani 1 1 d . . . . .
H16 H 0.607043 0.572710 0.445497 0.025 Uiso 1 1 calc R U . . .
C15 C 0.9159(2) 0.60943(6) 0.42087(4) 0.0186(2) Uani 1 1 d . . . . .
C14 C 1.0068(2) 0.55130(6) 0.39854(4) 0.0208(3) Uani 1 1 d . . . . .
H14A H 0.955679 0.553158 0.368874 0.025 Uiso 1 1 calc R U . . .
H14B H 1.185468 0.551310 0.399138 0.025 Uiso 1 1 calc R U . . .
C6 C 0.2132(2) 0.24463(6) 0.30350(4) 0.0217(3) Uani 1 1 d . . . . .
H6 H 0.266778 0.286370 0.298162 0.026 Uiso 1 1 calc R U . . .
C2 C -0.1946(2) 0.37981(6) 0.29843(4) 0.0214(3) Uani 1 1 d . . . . .
C20 C 1.0500(2) 0.66482(6) 0.41750(4) 0.0223(3) Uani 1 1 d . . . . .
H20 H 1.196512 0.664885 0.402036 0.027 Uiso 1 1 calc R U . . .
C10 C -0.0729(2) 0.17328(6) 0.33364(4) 0.0244(3) Uani 1 1 d . . . . .
H10 H -0.216345 0.165968 0.349198 0.029 Uiso 1 1 calc R U . . .
C3 C -0.0994(2) 0.44165(6) 0.28654(4) 0.0226(3) Uani 1 1 d . . . . .
H3 H -0.180161 0.463882 0.264870 0.027 Uiso 1 1 calc R U . . .
C17 C 0.6230(2) 0.66517(6) 0.46265(4) 0.0236(3) Uani 1 1 d . . . . .
H17 H 0.476879 0.665232 0.478225 0.028 Uiso 1 1 calc R U . . .
C12 C 1.0427(2) 0.46692(6) 0.45112(4) 0.0231(3) Uani 1 1 d . . . . .
C7 C 0.3449(2) 0.19390(6) 0.28823(4) 0.0253(3) Uani 1 1 d . . . . .
H7 H 0.488175 0.201151 0.272612 0.030 Uiso 1 1 calc R U . . .
C4 C -0.1433(2) 0.28786(6) 0.34544(4) 0.0217(3) Uani 1 1 d . . . . .
H4A H -0.315495 0.281379 0.338337 0.026 Uiso 1 1 calc R U . . .
H4B H -0.128195 0.286135 0.376292 0.026 Uiso 1 1 calc R U . . .
C13 C 0.9382(3) 0.40834(6) 0.46699(4) 0.0282(3) Uani 1 1 d . . . . .
H13 H 1.013359 0.389316 0.490544 0.034 Uiso 1 1 calc R U . . .
C18 C 0.7574(3) 0.71996(6) 0.45928(4) 0.0262(3) Uani 1 1 d . . . . .
H18 H 0.703581 0.757522 0.472466 0.031 Uiso 1 1 calc R U . . .
C9 C 0.0576(3) 0.12263(6) 0.31825(4) 0.0284(3) Uani 1 1 d . . . . .
H9 H 0.002965 0.080861 0.323163 0.034 Uiso 1 1 calc R U . . .
C19 C 0.9711(2) 0.71979(6) 0.43657(4) 0.0263(3) Uani 1 1 d . . . . .
H19 H 1.063215 0.757340 0.434082 0.032 Uiso 1 1 calc R U . . .
C8 C 0.2683(3) 0.13282(7) 0.29567(4) 0.0275(3) Uani 1 1 d . . . . .
H8 H 0.359175 0.098151 0.285407 0.033 Uiso 1 1 calc R U . . .
H2 H 0.330(3) 0.4544(7) 0.3464(5) 0.034(4) Uiso 1 1 d . . . . .
H5 H 0.514(3) 0.3883(8) 0.4068(5) 0.040(5) Uiso 1 1 d . . . . .

loop_
_atom_site_aniso_label
_atom_site_aniso_U_11
_atom_site_aniso_U_22
_atom_site_aniso_U_33
_atom_site_aniso_U_23
_atom_site_aniso_U_13
_atom_site_aniso_U_12
O3 0.0265(5) 0.0238(5) 0.0284(5) 0.0036(4) -0.0081(4) -0.0039(4)
O1 0.0288(5) 0.0250(5) 0.0274(5) 0.0026(4) -0.0071(4) -0.0036(4)
O2 0.0228(5) 0.0314(5) 0.0328(5) 0.0045(4) -0.0058(4) -0.0080(4)
O4 0.0280(5) 0.0319(6) 0.0354(5) 0.0024(4) -0.0117(4) -0.0025(4)
N1 0.0181(5) 0.0189(5) 0.0219(5) 0.0000(4) 0.0006(4) -0.0018(4)
N4 0.0196(5) 0.0179(5) 0.0204(5) 0.0000(4) -0.0005(4) 0.0000(4)
N2 0.0212(5) 0.0191(5) 0.0233(5) -0.0020(4) -0.0035(4) -0.0027(4)
N5 0.0241(6) 0.0190(6) 0.0248(5) -0.0001(4) -0.0024(4) -0.0018(4)
N3 0.0233(5) 0.0212(6) 0.0220(5) -0.0006(4) 0.0007(4) 0.0004(4)
N6 0.0323(6) 0.0209(6) 0.0237(5) 0.0013(4) -0.0015(5) 0.0007(5)
C11 0.0208(6) 0.0169(6) 0.0213(6) -0.0026(5) 0.0007(5) 0.0010(5)
C1 0.0201(6) 0.0210(6) 0.0208(6) -0.0031(5) 0.0006(5) 0.0000(5)
C5 0.0176(6) 0.0215(6) 0.0192(6) 0.0018(5) -0.0026(4) -0.0015(5)
C16 0.0192(6) 0.0199(6) 0.0229(6) 0.0017(5) -0.0040(5) -0.0017(5)
C15 0.0187(6) 0.0188(6) 0.0184(5) 0.0018(5) -0.0045(4) 0.0006(4)
C14 0.0193(6) 0.0208(6) 0.0222(6) 0.0015(5) 0.0008(5) -0.0022(5)
C6 0.0187(6) 0.0219(6) 0.0245(6) 0.0021(5) -0.0010(5) -0.0037(5)
C2 0.0188(6) 0.0237(6) 0.0217(6) -0.0016(5) 0.0011(5) -0.0003(5)
C20 0.0204(6) 0.0233(7) 0.0232(6) 0.0026(5) -0.0028(5) -0.0034(5)
C10 0.0233(6) 0.0238(7) 0.0261(6) 0.0055(5) 0.0004(5) -0.0037(5)
C3 0.0212(6) 0.0234(7) 0.0231(6) 0.0009(5) -0.0013(5) -0.0004(5)
C17 0.0217(6) 0.0254(7) 0.0236(6) 0.0007(5) -0.0006(5) 0.0040(5)
C12 0.0236(6) 0.0219(7) 0.0237(6) -0.0003(5) -0.0029(5) 0.0031(5)
C7 0.0208(6) 0.0292(7) 0.0260(6) 0.0012(5) 0.0007(5) 0.0010(5)
C4 0.0199(6) 0.0215(6) 0.0238(6) 0.0015(5) 0.0024(5) -0.0037(5)
C13 0.0374(8) 0.0235(7) 0.0236(6) 0.0025(5) -0.0059(6) 0.0037(6)
C18 0.0320(7) 0.0200(7) 0.0265(6) -0.0013(5) -0.0045(5) 0.0046(5)
C9 0.0335(7) 0.0194(7) 0.0323(7) 0.0054(5) -0.0029(6) -0.0030(5)
C19 0.0294(7) 0.0200(7) 0.0294(7) 0.0012(5) -0.0047(5) -0.0050(5)
C8 0.0297(7) 0.0237(7) 0.0292(7) 0.0007(5) -0.0028(5) 0.0059(5)

loop_
_atom_type_symbol
_atom_type_description
_atom_type_scat_dispersion_real
_atom_type_scat_dispersion_imag
_atom_type_scat_source
C C 0.0033 0.0016 'International Tables Vol C Tables 4.2.6.8 and 6.1.1.4'
H H 0.0000 0.0000 'International Tables Vol C Tables 4.2.6.8 and 6.1.1.4'
N N 0.0061 0.0033 'International Tables Vol C Tables 4.2.6.8 and 6.1.1.4'
O O 0.0106 0.0060 'International Tables Vol C Tables 4.2.6.8 and 6.1.1.4'

loop_
_geom_angle_atom_site_label_1
_geom_angle_atom_site_label_2
_geom_angle_atom_site_label_3
_geom_angle
_geom_angle_site_symmetry_1
_geom_angle_site_symmetry_3
_geom_angle_publ_flag
C1 N1 C2 122.40(11) . . ?
C1 N1 C4 117.91(10) . . ?
C2 N1 C4 119.69(10) . . ?
C11 N4 C14 118.87(10) . . ?
C11 N4 C12 122.52(11) . . ?
C12 N4 C14 118.61(10) . . ?
N3 N2 C1 126.40(11) . . ?
N3 N2 H2 116.2(10) . . ?
C1 N2 H2 117.4(10) . . ?
N6 N5 C11 125.73(11) . . ?
N6 N5 H5 116.3(10) . . ?
C11 N5 H5 118.0(10) . . ?
C3 N3 N2 116.54(11) . . ?
C13 N6 N5 116.78(11) . . ?
O3 C11 N4 122.02(11) . . ?
O3 C11 N5 121.65(11) . . ?
N5 C11 N4 116.31(11) . . ?
O1 C1 N1 122.45(11) . . ?
O1 C1 N2 121.68(11) . . ?
N2 C1 N1 115.85(11) . . ?
C6 C5 C10 118.90(12) . . ?
C6 C5 C4 123.34(11) . . ?
C10 C5 C4 117.74(11) . . ?
C15 C16 H16 119.9 . . ?
C15 C16 C17 120.13(12) . . ?
C17 C16 H16 119.9 . . ?
C16 C15 C14 122.43(11) . . ?
C16 C15 C20 119.26(12) . . ?
C20 C15 C14 118.28(11) . . ?
N4 C14 C15 113.35(10) . . ?
N4 C14 H14A 108.9 . . ?
N4 C14 H14B 108.9 . . ?
C15 C14 H14A 108.9 . . ?
C15 C14 H14B 108.9 . . ?
H14A C14 H14B 107.7 . . ?
C5 C6 H6 119.7 . . ?
C5 C6 C7 120.55(12) . . ?
C7 C6 H6 119.7 . . ?
O2 C2 N1 122.36(12) . . ?
O2 C2 C3 123.49(12) . . ?
N1 C2 C3 114.15(11) . . ?
C15 C20 H20 119.8 . . ?
C19 C20 C15 120.46(12) . . ?
C19 C20 H20 119.8 . . ?
C5 C10 H10 119.7 . . ?
C9 C10 C5 120.63(12) . . ?
C9 C10 H10 119.7 . . ?
N3 C3 C2 124.63(12) . . ?
N3 C3 H3 117.7 . . ?
C2 C3 H3 117.7 . . ?
C16 C17 H17 119.8 . . ?
C18 C17 C16 120.31(12) . . ?
C18 C17 H17 119.8 . . ?
O4 C12 N4 121.78(12) . . ?
O4 C12 C13 124.45(12) . . ?
N4 C12 C13 113.77(11) . . ?
C6 C7 H7 119.9 . . ?
C8 C7 C6 120.30(12) . . ?
C8 C7 H7 119.9 . . ?
N1 C4 C5 113.27(10) . . ?
N1 C4 H4A 108.9 . . ?
N1 C4 H4B 108.9 . . ?
C5 C4 H4A 108.9 . . ?
C5 C4 H4B 108.9 . . ?
H4A C4 H4B 107.7 . . ?
N6 C13 C12 124.84(12) . . ?
N6 C13 H13 117.6 . . ?
C12 C13 H13 117.6 . . ?
C17 C18 H18 120.1 . . ?
C17 C18 C19 119.80(12) . . ?
C19 C18 H18 120.1 . . ?
C10 C9 H9 119.9 . . ?
C10 C9 C8 120.12(12) . . ?
C8 C9 H9 119.9 . . ?
C20 C19 C18 120.04(12) . . ?
C20 C19 H19 120.0 . . ?
C18 C19 H19 120.0 . . ?
C7 C8 C9 119.50(13) . . ?
C7 C8 H8 120.3 . . ?
C9 C8 H8 120.2 . . ?

loop_
_geom_bond_atom_site_label_1
_geom_bond_atom_site_label_2
_geom_bond_distance
_geom_bond_site_symmetry_2
_geom_bond_publ_flag
O3 C11 1.2299(15) . ?
O1 C1 1.2266(15) . ?
O2 C2 1.2154(15) . ?
O4 C12 1.2148(16) . ?
N1 C1 1.3825(16) . ?
N1 C2 1.3936(16) . ?
N1 C4 1.4734(16) . ?
N4 C11 1.3783(16) . ?
N4 C14 1.4708(15) . ?
N4 C12 1.3943(16) . ?
N2 N3 1.3579(15) . ?
N2 C1 1.3602(16) . ?
N2 H2 0.924(17) . ?
N5 N6 1.3560(15) . ?
N5 C11 1.3608(16) . ?
N5 H5 0.926(18) . ?
N3 C3 1.2838(16) . ?
N6 C13 1.2852(18) . ?
C5 C6 1.3873(17) . ?
C5 C10 1.3934(18) . ?
C5 C4 1.5170(17) . ?
C16 H16 0.9500 . ?
C16 C15 1.3904(17) . ?
C16 C17 1.3923(18) . ?
C15 C14 1.5119(17) . ?
C15 C20 1.3953(17) . ?
C14 H14A 0.9900 . ?
C14 H14B 0.9900 . ?
C6 H6 0.9500 . ?
C6 C7 1.3893(18) . ?
C2 C3 1.4649(18) . ?
C20 H20 0.9500 . ?
C20 C19 1.3873(19) . ?
C10 H10 0.9500 . ?
C10 C9 1.3862(19) . ?
C3 H3 0.9500 . ?
C17 H17 0.9500 . ?
C17 C18 1.3853(19) . ?
C12 C13 1.4624(19) . ?
C7 H7 0.9500 . ?
C7 C8 1.385(2) . ?
C4 H4A 0.9900 . ?
C4 H4B 0.9900 . ?
C13 H13 0.9500 . ?
C18 H18 0.9500 . ?
C18 C19 1.388(2) . ?
C9 H9 0.9500 . ?
C9 C8 1.389(2) . ?
C19 H19 0.9500 . ?
C8 H8 0.9500 . ?

loop_
_geom_hbond_atom_site_label_D
_geom_hbond_atom_site_label_H
_geom_hbond_atom_site_label_A
_geom_hbond_distance_DH
_geom_hbond_distance_HA
_geom_hbond_distance_DA
_geom_hbond_angle_DHA
_geom_hbond_site_symmetry_A
_geom_hbond_publ_flag
N2 H2 O3 0.924(17) 1.852(17) 2.7754(14) 176.3(15) . yes
N5 H5 O1 0.926(18) 1.921(19) 2.8432(15) 173.6(16) . yes

loop_
_geom_torsion_atom_site_label_1
_geom_torsion_atom_site_label_2
_geom_torsion_atom_site_label_3
_geom_torsion_atom_site_label_4
_geom_torsion
_geom_torsion_site_symmetry_1
_geom_torsion_site_symmetry_2
_geom_torsion_site_symmetry_3
_geom_torsion_site_symmetry_4
_geom_torsion_publ_flag
O2 C2 C3 N3 -179.40(13) . . . . ?
O4 C12 C13 N6 -178.64(13) . . . . ?
N1 C2 C3 N3 0.98(18) . . . . ?
N4 C12 C13 N6 1.1(2) . . . . ?
N2 N3 C3 C2 -1.48(18) . . . . ?
N5 N6 C13 C12 0.0(2) . . . . ?
N3 N2 C1 O1 -178.02(12) . . . . ?
N3 N2 C1 N1 1.02(18) . . . . ?
N6 N5 C11 O3 -178.51(11) . . . . ?
N6 N5 C11 N4 2.82(18) . . . . ?
C11 N4 C14 C15 95.75(12) . . . . ?
C11 N4 C12 O4 179.44(12) . . . . ?
C11 N4 C12 C13 -0.33(17) . . . . ?
C11 N5 N6 C13 -2.11(19) . . . . ?
C1 N1 C2 O2 -179.01(12) . . . . ?
C1 N1 C2 C3 0.61(17) . . . . ?
C1 N1 C4 C5 -82.06(13) . . . . ?
C1 N2 N3 C3 0.44(18) . . . . ?
C5 C6 C7 C8 0.23(19) . . . . ?
C5 C10 C9 C8 0.4(2) . . . . ?
C16 C15 C14 N4 -25.99(16) . . . . ?
C16 C15 C20 C19 0.45(18) . . . . ?
C16 C17 C18 C19 -0.10(19) . . . . ?
C15 C16 C17 C18 0.69(18) . . . . ?
C15 C20 C19 C18 0.14(19) . . . . ?
C14 N4 C11 O3 -0.16(17) . . . . ?
C14 N4 C11 N5 178.51(10) . . . . ?
C14 N4 C12 O4 -0.51(18) . . . . ?
C14 N4 C12 C13 179.72(11) . . . . ?
C14 C15 C20 C19 178.43(11) . . . . ?
C6 C5 C10 C9 0.36(19) . . . . ?
C6 C5 C4 N1 10.33(17) . . . . ?
C6 C7 C8 C9 0.5(2) . . . . ?
C2 N1 C1 O1 177.52(11) . . . . ?
C2 N1 C1 N2 -1.50(17) . . . . ?
C2 N1 C4 C5 97.63(13) . . . . ?
C20 C15 C14 N4 156.10(11) . . . . ?
C10 C5 C6 C7 -0.66(18) . . . . ?
C10 C5 C4 N1 -171.30(11) . . . . ?
C10 C9 C8 C7 -0.8(2) . . . . ?
C17 C16 C15 C14 -178.75(11) . . . . ?
C17 C16 C15 C20 -0.86(17) . . . . ?
C17 C18 C19 C20 -0.31(19) . . . . ?
C12 N4 C11 O3 179.89(11) . . . . ?
C12 N4 C11 N5 -1.44(17) . . . . ?
C12 N4 C14 C15 -84.30(13) . . . . ?
C4 N1 C1 O1 -2.79(17) . . . . ?
C4 N1 C1 N2 178.18(10) . . . . ?
C4 N1 C2 O2 1.31(18) . . . . ?
C4 N1 C2 C3 -179.06(10) . . . . ?
C4 C5 C6 C7 177.69(11) . . . . ?
C4 C5 C10 C9 -178.08(12) . . . . ?
